data_4084967
loop_
_publ_author_name
'Cassen, Audrey'
'Vendier, Laure'
'Daran, Jean-Claude'
'Poblador-Bahamonde, Amalia I.'
'Clot, Eric'
'Alcaraz, Gilles'
'Sabo-Etienne, Sylviane'

_publ_section_title
;
 B--C Bond Cleavage and Ru--C Bond Formation from a Phosphinoborane:
 Synthesis of a Bis-\s Borane Aryl-Ruthenium Complex
;
_journal_issue 24
_journal_name_full Organometallics
_journal_page_first 7157
_journal_paper_doi 10.1021/om500972f
_journal_volume 33
_journal_year 2014
_chemical_formula_moiety 'C25 H31 B N P'
_chemical_formula_sum 'C25 H31 B N P'
_chemical_formula_weight 387.29
_chemical_name_systematic
;
 ?
;
_space_group_crystal_system monoclinic
_space_group_IT_number 15
_space_group_name_Hall '-C 2yc'
_space_group_name_H-M_alt 'C 1 2/c 1'
_symmetry_space_group_name_Hall '-C 2yc'
_symmetry_space_group_name_H-M 'C 1 2/c 1'
_audit_creation_method SHELXL-2013
_cell_angle_alpha 90
_cell_angle_beta 100.832(5)
_cell_angle_gamma 90
_cell_formula_units_Z 8
_cell_length_a 42.753(10)
_cell_length_b 9.693(5)
_cell_length_c 11.144(5)
_cell_measurement_reflns_used 15639
_cell_measurement_temperature 106(2)
_cell_measurement_theta_max 29.2175
_cell_measurement_theta_min 2.9894
_cell_volume 4536(3)
_computing_cell_refinement CrysAlisPro
_computing_data_collection 'CrysAlisPro (Agilent Technologies, 2012)'
_computing_data_reduction CrysAlisPro
_computing_molecular_graphics 'ORTEPIII (Burnett & Johnson, 1996); ORTEP-3 for Windows (Farrugia, 1997)'
_computing_publication_material SHELXL-2013
_computing_structure_refinement 'SHELXL-2013 (Sheldrick, 2013)'
_computing_structure_solution 'SIR-97 (Altomare et al., 1999)'
_diffrn_ambient_temperature 106(2)
_diffrn_detector_area_resol_mean 16.1978
_diffrn_measured_fraction_theta_full 0.998
_diffrn_measured_fraction_theta_max 0.929
_diffrn_measurement_device_type 'Xcalibur, Eos, Gemini ultra'
_diffrn_measurement_method '\w scans'
_diffrn_radiation_monochromator graphite
_diffrn_radiation_source 'Enhance (Mo) X-ray Source'
_diffrn_radiation_type MoK\a
_diffrn_radiation_wavelength 0.71073
_diffrn_reflns_av_R_equivalents 0.0414
_diffrn_reflns_av_unetI/netI 0.0257
_diffrn_reflns_Laue_measured_fraction_full 0.998
_diffrn_reflns_Laue_measured_fraction_max 0.929
_diffrn_reflns_limit_h_max 57
_diffrn_reflns_limit_h_min -57
_diffrn_reflns_limit_k_max 12
_diffrn_reflns_limit_k_min -12
_diffrn_reflns_limit_l_max 14
_diffrn_reflns_limit_l_min -14
_diffrn_reflns_number 48913
_diffrn_reflns_point_group_measured_fraction_full 0.998
_diffrn_reflns_point_group_measured_fraction_max 0.929
_diffrn_reflns_theta_full 25.242
_diffrn_reflns_theta_max 29.239
_diffrn_reflns_theta_min 2.996
_exptl_absorpt_coefficient_mu 0.131
_exptl_absorpt_correction_T_max 1.00000
_exptl_absorpt_correction_T_min 0.79570
_exptl_absorpt_correction_type multi-scan
_exptl_absorpt_process_details
;
Empirical absorption correction using spherical harmonics,
 implemented in SCALE3 ABSPACK scaling algorithm.
CrysAlisPro (Agilent Technologies, 2013)
;
_exptl_crystal_colour colourless
_exptl_crystal_density_diffrn 1.134
_exptl_crystal_description parallelepiped
_exptl_crystal_F_000 1664
_exptl_crystal_size_max 0.4
_exptl_crystal_size_mid 0.2
_exptl_crystal_size_min 0.15
_refine_diff_density_max 0.416
_refine_diff_density_min -0.278
_refine_diff_density_rms 0.045
_refine_ls_extinction_method none
_refine_ls_goodness_of_fit_ref 1.026
_refine_ls_hydrogen_treatment mixed
_refine_ls_matrix_type full
_refine_ls_number_parameters 260
_refine_ls_number_reflns 5743
_refine_ls_number_restraints 0
_refine_ls_restrained_S_all 1.026
_refine_ls_R_factor_all 0.0523
_refine_ls_R_factor_gt 0.0405
_refine_ls_shift/su_max 0.002
_refine_ls_shift/su_mean 0.000
_refine_ls_structure_factor_coef Fsqd
_refine_ls_weighting_details 'w=1/[\s^2^(Fo^2^)+(0.0357P)^2^+5.3863P] where P=(Fo^2^+2Fc^2^)/3'
_refine_ls_weighting_scheme calc
_refine_ls_wR_factor_gt 0.0919
_refine_ls_wR_factor_ref 0.0992
_reflns_Friedel_coverage 0.000
_reflns_number_gt 4834
_reflns_number_total 5743
_reflns_threshold_expression 'I > 2\s(I)'
_cod_data_source_file om500972f_si_001.cif
_cod_data_source_block ACO300414
_cod_depositor_comments 'Adding full bibliography for 4084966--4084967.cif.'
_cod_database_code 4084967
_shelx_space_group_comment
;
The symmetry employed for this shelxl refinement is uniquely defined
by the following loop, which should always be used as a source of
symmetry information in preference to the above space-group names.
They are only intended as comments.
;
_shelxl_version_number 2013-4

loop_
_space_group_symop_operation_xyz
'x, y, z'
'-x, y, -z+1/2'
'x+1/2, y+1/2, z'
'-x+1/2, y+1/2, -z+1/2'
'-x, -y, -z'
'x, -y, z-1/2'
'-x+1/2, -y+1/2, -z'
'x+1/2, -y+1/2, z-1/2'

loop_
_atom_site_label
_atom_site_type_symbol
_atom_site_fract_x
_atom_site_fract_y
_atom_site_fract_z
_atom_site_U_iso_or_equiv
_atom_site_adp_type
_atom_site_occupancy
_atom_site_site_symmetry_order
_atom_site_calc_flag
_atom_site_refinement_flags_posn
_atom_site_refinement_flags_adp
P1 P 0.34505(2) 0.81835(3) 0.78915(3) 0.01856(9) Uani 1 1 d . .
N1 N 0.44137(2) 0.78321(11) 0.96490(10) 0.0188(2) Uani 1 1 d . .
B1 B 0.43177(3) 0.88206(16) 0.87555(13) 0.0203(3) Uani 1 1 d . .
H1 H 0.4415(4) 0.8699(16) 0.7842(14) 0.024 Uiso 1 1 d . U
C2 C 0.41188(3) 1.01473(13) 0.89417(11) 0.0188(2) Uani 1 1 d . .
C1 C 0.38329(3) 1.05139(13) 0.81483(11) 0.0188(2) Uani 1 1 d . .
C6 C 0.36891(3) 1.17792(14) 0.82877(13) 0.0233(3) Uani 1 1 d . .
H6 H 0.3495 1.2012 0.7758 0.028 Uiso 1 1 calc R U
C5 C 0.38244(3) 1.27069(14) 0.91870(13) 0.0261(3) Uani 1 1 d . .
H5 H 0.3725 1.3571 0.9264 0.031 Uiso 1 1 calc R U
C4 C 0.41047(3) 1.23640(14) 0.99702(13) 0.0257(3) Uani 1 1 d . .
H4 H 0.4199 1.2992 1.0588 0.031 Uiso 1 1 calc R U
C3 C 0.42473(3) 1.10998(14) 0.98492(12) 0.0224(3) Uani 1 1 d . .
H3 H 0.4438 1.0871 1.0399 0.027 Uiso 1 1 calc R U
C11 C 0.36756(3) 0.95012(14) 0.71889(11) 0.0203(3) Uani 1 1 d . .
H11A H 0.3840 0.9042 0.6811 0.024 Uiso 1 1 calc R U
H11B H 0.3529 1.0000 0.6540 0.024 Uiso 1 1 calc R U
C21 C 0.42942(3) 0.77852(14) 1.08131(12) 0.0224(3) Uani 1 1 d . .
H21 H 0.4146 0.8585 1.0810 0.027 Uiso 1 1 calc R U
C22 C 0.46392(3) 0.67126(15) 0.94860(13) 0.0255(3) Uani 1 1 d . .
H22 H 0.4666 0.6118 1.0232 0.031 Uiso 1 1 calc R U
C111 C 0.30811(3) 0.90923(13) 0.80357(11) 0.0182(2) Uani 1 1 d . .
C112 C 0.29234(3) 0.86293(14) 0.89525(12) 0.0215(3) Uani 1 1 d . .
H112 H 0.3015 0.7912 0.9485 0.026 Uiso 1 1 calc R U
C113 C 0.26346(3) 0.92008(15) 0.90971(13) 0.0262(3) Uani 1 1 d . .
H113 H 0.2529 0.8858 0.9714 0.031 Uiso 1 1 calc R U
C114 C 0.25002(3) 1.02642(15) 0.83490(13) 0.0266(3) Uani 1 1 d . .
H114 H 0.2303 1.0656 0.8449 0.032 Uiso 1 1 calc R U
C115 C 0.26561(3) 1.07550(15) 0.74510(12) 0.0251(3) Uani 1 1 d . .
H115 H 0.2567 1.1495 0.6940 0.030 Uiso 1 1 calc R U
C116 C 0.29427(3) 1.01700(14) 0.72936(12) 0.0218(3) Uani 1 1 d . .
H116 H 0.3046 1.0511 0.6669 0.026 Uiso 1 1 calc R U
C121 C 0.33063(3) 0.70581(13) 0.65719(12) 0.0187(2) Uani 1 1 d . .
C122 C 0.34063(3) 0.56855(13) 0.66665(12) 0.0214(3) Uani 1 1 d . .
H122 H 0.3543 0.5379 0.7390 0.026 Uiso 1 1 calc R U
C123 C 0.33086(3) 0.47580(14) 0.57159(13) 0.0238(3) Uani 1 1 d . .
H123 H 0.3378 0.3826 0.5794 0.029 Uiso 1 1 calc R U
C124 C 0.31098(3) 0.51952(14) 0.46556(12) 0.0232(3) Uani 1 1 d . .
H124 H 0.3043 0.4565 0.4005 0.028 Uiso 1 1 calc R U
C125 C 0.30080(3) 0.65551(15) 0.45478(12) 0.0253(3) Uani 1 1 d . .
H125 H 0.2871 0.6855 0.3823 0.030 Uiso 1 1 calc R U
C126 C 0.31060(3) 0.74823(14) 0.54951(12) 0.0233(3) Uani 1 1 d . .
H126 H 0.3036 0.8414 0.5410 0.028 Uiso 1 1 calc R U
C211 C 0.41012(4) 0.64779(16) 1.08954(14) 0.0324(3) Uani 1 1 d . .
H21A H 0.3930 0.6414 1.0177 0.049 Uiso 1 1 calc R U
H21B H 0.4009 0.6509 1.1636 0.049 Uiso 1 1 calc R U
H21C H 0.4241 0.5671 1.0927 0.049 Uiso 1 1 calc R U
C212 C 0.45602(4) 0.79536(16) 1.19227(13) 0.0312(3) Uani 1 1 d . .
H21D H 0.4708 0.7175 1.1966 0.047 Uiso 1 1 calc R U
H21E H 0.4469 0.7978 1.2666 0.047 Uiso 1 1 calc R U
H21F H 0.4675 0.8816 1.1850 0.047 Uiso 1 1 calc R U
C221 C 0.49659(4) 0.7299(2) 0.94118(16) 0.0398(4) Uani 1 1 d . .
H22A H 0.4949 0.7882 0.8683 0.060 Uiso 1 1 calc R U
H22B H 0.5115 0.6541 0.9362 0.060 Uiso 1 1 calc R U
H22C H 0.5044 0.7852 1.0142 0.060 Uiso 1 1 calc R U
C222 C 0.45096(5) 0.57988(17) 0.83948(15) 0.0419(4) Uani 1 1 d . .
H22D H 0.4300 0.5445 0.8474 0.063 Uiso 1 1 calc R U
H22E H 0.4655 0.5024 0.8367 0.063 Uiso 1 1 calc R U
H22F H 0.4490 0.6339 0.7641 0.063 Uiso 1 1 calc R U

loop_
_atom_site_aniso_label
_atom_site_aniso_U_11
_atom_site_aniso_U_22
_atom_site_aniso_U_33
_atom_site_aniso_U_23
_atom_site_aniso_U_13
_atom_site_aniso_U_12
P1 0.01775(16) 0.01782(16) 0.01884(16) 0.00036(12) 0.00021(12) 0.00158(12)
N1 0.0166(5) 0.0207(5) 0.0191(5) -0.0020(4) 0.0036(4) 0.0009(4)
B1 0.0185(7) 0.0217(7) 0.0207(7) -0.0023(5) 0.0037(5) -0.0023(5)
C2 0.0200(6) 0.0186(6) 0.0189(6) 0.0020(5) 0.0062(5) -0.0027(5)
C1 0.0193(6) 0.0193(6) 0.0190(6) 0.0007(5) 0.0067(5) -0.0029(5)
C6 0.0213(6) 0.0219(6) 0.0270(7) 0.0018(5) 0.0049(5) 0.0017(5)
C5 0.0324(7) 0.0181(6) 0.0295(7) -0.0009(5) 0.0105(6) 0.0012(5)
C4 0.0336(7) 0.0206(6) 0.0233(7) -0.0035(5) 0.0068(5) -0.0056(6)
C3 0.0240(6) 0.0223(6) 0.0205(6) 0.0006(5) 0.0031(5) -0.0039(5)
C11 0.0178(6) 0.0229(6) 0.0200(6) -0.0012(5) 0.0033(5) -0.0002(5)
C21 0.0227(6) 0.0249(7) 0.0205(6) 0.0025(5) 0.0062(5) 0.0038(5)
C22 0.0267(7) 0.0264(7) 0.0229(7) -0.0010(5) 0.0034(5) 0.0088(6)
C111 0.0179(6) 0.0189(6) 0.0168(6) -0.0030(5) 0.0012(4) -0.0007(5)
C112 0.0266(7) 0.0188(6) 0.0191(6) -0.0016(5) 0.0040(5) -0.0017(5)
C113 0.0268(7) 0.0294(7) 0.0242(7) -0.0059(5) 0.0095(5) -0.0054(6)
C114 0.0192(6) 0.0331(8) 0.0274(7) -0.0102(6) 0.0037(5) 0.0020(5)
C115 0.0225(7) 0.0266(7) 0.0239(7) -0.0009(5) -0.0017(5) 0.0055(5)
C116 0.0211(6) 0.0250(7) 0.0190(6) 0.0017(5) 0.0026(5) 0.0012(5)
C121 0.0161(6) 0.0181(6) 0.0221(6) -0.0001(5) 0.0043(5) -0.0011(5)
C122 0.0174(6) 0.0211(6) 0.0249(6) 0.0016(5) 0.0021(5) 0.0022(5)
C123 0.0212(6) 0.0177(6) 0.0327(7) -0.0019(5) 0.0056(5) 0.0014(5)
C124 0.0231(6) 0.0222(7) 0.0246(6) -0.0046(5) 0.0049(5) -0.0046(5)
C125 0.0282(7) 0.0249(7) 0.0208(6) 0.0019(5) -0.0007(5) -0.0018(5)
C126 0.0265(7) 0.0181(6) 0.0242(7) 0.0027(5) 0.0018(5) 0.0008(5)
C211 0.0283(7) 0.0353(8) 0.0341(8) 0.0107(6) 0.0076(6) -0.0015(6)
C212 0.0380(8) 0.0325(8) 0.0215(7) -0.0025(6) 0.0019(6) 0.0045(6)
C221 0.0250(8) 0.0520(10) 0.0447(9) 0.0025(8) 0.0121(7) 0.0111(7)
C222 0.0587(11) 0.0308(8) 0.0334(8) -0.0099(7) 0.0011(8) 0.0127(8)

loop_
_atom_type_symbol
_atom_type_description
_atom_type_scat_dispersion_real
_atom_type_scat_dispersion_imag
_atom_type_scat_source
C C 0.0033 0.0016 'International Tables Vol C Tables 4.2.6.8 and 6.1.1.4'
H H 0.0000 0.0000 'International Tables Vol C Tables 4.2.6.8 and 6.1.1.4'
B B 0.0013 0.0007 'International Tables Vol C Tables 4.2.6.8 and 6.1.1.4'
N N 0.0061 0.0033 'International Tables Vol C Tables 4.2.6.8 and 6.1.1.4'
P P 0.1023 0.0942 'International Tables Vol C Tables 4.2.6.8 and 6.1.1.4'

loop_
_geom_angle_atom_site_label_1
_geom_angle_atom_site_label_2
_geom_angle_atom_site_label_3
_geom_angle
C111 P1 C121 100.91(6)
C111 P1 C11 103.22(7)
C121 P1 C11 101.13(7)
B1 N1 C21 123.04(11)
B1 N1 C22 121.88(11)
C21 N1 C22 115.06(10)
N1 B1 C2 124.26(12)
C3 C2 C1 117.46(12)
C3 C2 B1 118.95(12)
C1 C2 B1 123.17(12)
C6 C1 C2 119.95(12)
C6 C1 C11 120.21(12)
C2 C1 C11 119.77(12)
C5 C6 C1 121.17(13)
C4 C5 C6 119.58(13)
C5 C4 C3 119.66(13)
C4 C3 C2 122.17(13)
C1 C11 P1 110.18(9)
N1 C21 C212 112.30(12)
N1 C21 C211 110.96(11)
C212 C21 C211 111.76(12)
N1 C22 C222 112.09(12)
N1 C22 C221 110.87(13)
C222 C22 C221 111.93(14)
C116 C111 C112 117.68(12)
C116 C111 P1 125.61(10)
C112 C111 P1 116.69(10)
C113 C112 C111 121.15(13)
C114 C113 C112 120.35(13)
C113 C114 C115 119.32(13)
C114 C115 C116 120.38(13)
C115 C116 C111 121.11(13)
C122 C121 C126 118.31(12)
C122 C121 P1 116.93(10)
C126 C121 P1 124.76(10)
C123 C122 C121 120.97(12)
C124 C123 C122 119.98(13)
C123 C124 C125 119.76(13)
C124 C125 C126 120.30(13)
C125 C126 C121 120.68(13)

loop_
_geom_bond_atom_site_label_1
_geom_bond_atom_site_label_2
_geom_bond_distance
P1 C111 1.8415(15)
P1 C121 1.8422(15)
P1 C11 1.8585(15)
N1 B1 1.3869(19)
N1 C21 1.4817(17)
N1 C22 1.4848(18)
B1 C2 1.577(2)
C2 C3 1.4033(19)
C2 C1 1.4126(18)
C1 C6 1.3936(19)
C1 C11 1.5132(18)
C6 C5 1.390(2)
C5 C4 1.384(2)
C4 C3 1.386(2)
C21 C212 1.524(2)
C21 C211 1.524(2)
C22 C222 1.523(2)
C22 C221 1.525(2)
C111 C116 1.3929(19)
C111 C112 1.3995(18)
C112 C113 1.390(2)
C113 C114 1.381(2)
C114 C115 1.387(2)
C115 C116 1.3908(19)
C121 C122 1.3952(19)
C121 C126 1.3985(18)
C122 C123 1.3927(19)
C123 C124 1.386(2)
C124 C125 1.386(2)
C125 C126 1.3901(19)
